data_4510803
loop_
_publ_author_name
'Zipp, Caitlin F.'
'Dirr, Heini W.'
'Fernandes, Manuel A.'
'Marques, Helder M.'
'Michael, Joseph P.'

_publ_section_title
;
 Polymorphic Diversity:N-Phenylbenzamide as a Possible Polymorphophore
;
_journal_issue 8
_journal_name_full 'Crystal Growth &amp; Design'
_journal_page_first 3463
_journal_paper_doi 10.1021/cg400356s
_journal_volume 13
_journal_year 2013
_chemical_formula_moiety 'C21 H17 N O3'
_chemical_formula_sum 'C21 H17 N O3'
_chemical_formula_weight 331.36
_chemical_name_systematic
;
 ?
;
_space_group_IT_number 14
_symmetry_cell_setting monoclinic
_symmetry_space_group_name_Hall '-P 2ybc'
_symmetry_space_group_name_H-M 'P 1 21/c 1'
_atom_sites_solution_hydrogens geom
_atom_sites_solution_primary direct
_atom_sites_solution_secondary difmap
_audit_creation_method SHELXL-97
_cell_angle_alpha 90.00
_cell_angle_beta 90.091(4)
_cell_angle_gamma 90.00
_cell_formula_units_Z 4
_cell_length_a 5.9682(3)
_cell_length_b 12.0166(6)
_cell_length_c 22.9633(12)
_cell_measurement_reflns_used 4280
_cell_measurement_temperature 173(2)
_cell_measurement_theta_max 64.32
_cell_measurement_theta_min 3.85
_cell_volume 1646.87(14)
_computing_cell_refinement 'Bruker SMART'
_computing_data_collection 'Bruker SMART'
_computing_data_reduction 'Bruker SAINT'
_computing_molecular_graphics 'Bruker SHELXTL'
_computing_publication_material 'Bruker SHELXTL'
_computing_structure_refinement 'SHELXL-97 (Sheldrick, 1997)'
_computing_structure_solution 'Bruker SHELXTL'
_diffrn_ambient_temperature 173(2)
_diffrn_measured_fraction_theta_full 0.954
_diffrn_measured_fraction_theta_max 0.954
_diffrn_measurement_device_type 'CCD area detector'
_diffrn_measurement_method 'phi and omega scans'
_diffrn_radiation_monochromator graphite
_diffrn_radiation_source 'fine-focus sealed tube'
_diffrn_radiation_type CuK\a
_diffrn_radiation_wavelength 1.54178
_diffrn_reflns_av_R_equivalents 0.1445
_diffrn_reflns_av_sigmaI/netI 0.0997
_diffrn_reflns_limit_h_max 6
_diffrn_reflns_limit_h_min -3
_diffrn_reflns_limit_k_max 13
_diffrn_reflns_limit_k_min -13
_diffrn_reflns_limit_l_max 23
_diffrn_reflns_limit_l_min -26
_diffrn_reflns_number 7748
_diffrn_reflns_theta_full 62.48
_diffrn_reflns_theta_max 62.48
_diffrn_reflns_theta_min 1.92
_exptl_absorpt_coefficient_mu 0.725
_exptl_absorpt_correction_type none
_exptl_crystal_colour colourless
_exptl_crystal_density_diffrn 1.336
_exptl_crystal_density_method 'not measured'
_exptl_crystal_description needle
_exptl_crystal_F_000 696
_exptl_crystal_size_max 0.42
_exptl_crystal_size_mid 0.04
_exptl_crystal_size_min 0.03
_refine_diff_density_max 0.403
_refine_diff_density_min -0.408
_refine_diff_density_rms 0.099
_refine_ls_extinction_method none
_refine_ls_goodness_of_fit_ref 1.122
_refine_ls_hydrogen_treatment constr
_refine_ls_matrix_type full
_refine_ls_number_parameters 227
_refine_ls_number_reflns 2512
_refine_ls_number_restraints 0
_refine_ls_restrained_S_all 1.122
_refine_ls_R_factor_all 0.0691
_refine_ls_R_factor_gt 0.0601
_refine_ls_shift/su_max 0.002
_refine_ls_shift/su_mean 0.000
_refine_ls_structure_factor_coef Fsqd
_refine_ls_weighting_details 'calc w=1/[\s^2^(Fo^2^)+(0.0710P)^2^+2.2894P] where P=(Fo^2^+2Fc^2^)/3'
_refine_ls_weighting_scheme calc
_refine_ls_wR_factor_gt 0.1723
_refine_ls_wR_factor_ref 0.1763
_reflns_number_gt 2277
_reflns_number_total 2512
_reflns_threshold_expression >2sigma(I)
_cod_data_source_file c10_czhmmp7_0f-cmpd5a.cif
_cod_data_source_block c10_czhmmp7_0f
_cod_depositor_comments
;
The following automatic conversions were performed:

'_symmetry_cell_setting' value 'Monoclinic' changed to 'monoclinic'
according to
/usr/data/users/saulius/automatic-downloads/retrospective/ACS/lib/dictionaries/cif_core.dic
dictionary named 'cif_core.dic' version 2.4.2 from 2011-04-26.

Automatic conversion script
Id: cif_fix_values 2281 2013-09-26 08:29:07Z andrius 
;
_cod_original_sg_symbol_H-M P2(1)/c
_cod_database_code 4510803

loop_
_symmetry_equiv_pos_as_xyz
'x, y, z'
'-x, y+1/2, -z+1/2'
'-x, -y, -z'
'x, -y-1/2, z-1/2'

loop_
_atom_site_label
_atom_site_type_symbol
_atom_site_fract_x
_atom_site_fract_y
_atom_site_fract_z
_atom_site_U_iso_or_equiv
_atom_site_adp_type
_atom_site_occupancy
_atom_site_symmetry_multiplicity
_atom_site_calc_flag
_atom_site_refinement_flags
C1 C 0.6465(7) 0.6621(3) 0.83692(16) 0.0218(9) Uani 1 1 d .
H1A H 0.4952 0.6450 0.8216 0.026 Uiso 1 1 calc R
H1B H 0.7504 0.6662 0.8034 0.026 Uiso 1 1 calc R
C2 C 0.6408(7) 0.7737(3) 0.86698(16) 0.0224(9) Uani 1 1 d .
C3 C 0.4582(8) 0.7967(4) 0.90364(17) 0.0291(10) Uani 1 1 d .
H3 H 0.3492 0.7407 0.9106 0.035 Uiso 1 1 calc R
C4 C 0.4351(9) 0.9002(4) 0.92983(18) 0.0337(10) Uani 1 1 d .
H4 H 0.3088 0.9155 0.9537 0.040 Uiso 1 1 calc R
C5 C 0.5952(9) 0.9805(4) 0.92119(18) 0.0367(12) Uani 1 1 d .
H5 H 0.5790 1.0510 0.9394 0.044 Uiso 1 1 calc R
C6 C 0.7806(9) 0.9603(4) 0.88628(18) 0.0317(11) Uani 1 1 d .
H6 H 0.8920 1.0160 0.8814 0.038 Uiso 1 1 calc R
C7 C 0.8024(7) 0.8564(3) 0.85808(16) 0.0227(9) Uani 1 1 d .
C8 C 1.1031(7) 0.9082(3) 0.78746(17) 0.0267(10) Uani 1 1 d .
C9 C 1.2808(7) 0.8557(3) 0.74959(16) 0.0247(9) Uani 1 1 d .
C10 C 1.4724(8) 0.9172(4) 0.73763(17) 0.0288(10) Uani 1 1 d .
H10 H 1.4870 0.9901 0.7532 0.035 Uiso 1 1 calc R
C11 C 1.6424(8) 0.8742(4) 0.70339(18) 0.0379(12) Uani 1 1 d .
H11 H 1.7729 0.9170 0.6958 0.046 Uiso 1 1 calc R
C12 C 1.6209(8) 0.7685(4) 0.68031(19) 0.0361(12) Uani 1 1 d .
H12 H 1.7372 0.7384 0.6569 0.043 Uiso 1 1 calc R
C13 C 1.4287(9) 0.7060(4) 0.69133(18) 0.0336(11) Uani 1 1 d .
H13 H 1.4129 0.6339 0.6749 0.040 Uiso 1 1 calc R
C14 C 1.2598(8) 0.7494(4) 0.72642(17) 0.0288(10) Uani 1 1 d .
H14 H 1.1302 0.7062 0.7345 0.035 Uiso 1 1 calc R
C15 C 0.9356(7) 0.5557(3) 0.88052(16) 0.0200(8) Uani 1 1 d .
C16 C 0.9855(7) 0.4567(3) 0.91704(15) 0.0188(9) Uani 1 1 d .
C17 C 0.8317(8) 0.3722(4) 0.92521(18) 0.0282(10) Uani 1 1 d .
H17 H 0.6882 0.3766 0.9074 0.034 Uiso 1 1 calc R
C18 C 0.8867(9) 0.2811(4) 0.9593(2) 0.0367(11) Uani 1 1 d .
H18 H 0.7818 0.2225 0.9643 0.044 Uiso 1 1 calc R
C19 C 1.0930(9) 0.2755(4) 0.98580(19) 0.0356(11) Uani 1 1 d .
H19 H 1.1290 0.2140 1.0100 0.043 Uiso 1 1 calc R
C20 C 1.2461(8) 0.3582(4) 0.97740(17) 0.0294(10) Uani 1 1 d .
H20 H 1.3883 0.3533 0.9958 0.035 Uiso 1 1 calc R
C21 C 1.1982(8) 0.4494(3) 0.94247(17) 0.0247(9) Uani 1 1 d .
H21 H 1.3073 0.5056 0.9360 0.030 Uiso 1 1 calc R
N1 N 0.9870(6) 0.8348(3) 0.82073(15) 0.0266(8) Uani 1 1 d .
H1 H 1.0317 0.7651 0.8189 0.032 Uiso 1 1 calc R
O1 O 0.7168(5) 0.5728(2) 0.87507(11) 0.0229(6) Uani 1 1 d .
O2 O 1.0695(6) 1.0083(2) 0.78693(14) 0.0387(8) Uani 1 1 d .
O3 O 1.0777(5) 0.6137(2) 0.85827(13) 0.0282(7) Uani 1 1 d .

loop_
_atom_site_aniso_label
_atom_site_aniso_U_11
_atom_site_aniso_U_22
_atom_site_aniso_U_33
_atom_site_aniso_U_23
_atom_site_aniso_U_13
_atom_site_aniso_U_12
C1 0.011(2) 0.029(2) 0.0251(18) 0.0042(16) -0.0079(16) -0.0026(17)
C2 0.020(2) 0.025(2) 0.0221(18) 0.0031(16) -0.0100(16) 0.0022(16)
C3 0.028(3) 0.033(2) 0.0265(19) 0.0048(17) -0.0101(19) -0.004(2)
C4 0.034(3) 0.040(2) 0.028(2) 0.0006(18) 0.002(2) 0.004(2)
C5 0.052(3) 0.028(2) 0.030(2) -0.0031(18) 0.001(2) 0.003(2)
C6 0.038(3) 0.027(2) 0.031(2) 0.0024(17) -0.008(2) -0.007(2)
C7 0.022(2) 0.023(2) 0.0236(18) 0.0040(15) -0.0074(18) 0.0024(17)
C8 0.023(2) 0.026(2) 0.031(2) 0.0049(17) -0.0117(19) -0.0067(19)
C9 0.024(2) 0.026(2) 0.0239(18) 0.0080(16) -0.0129(18) -0.0048(18)
C10 0.026(3) 0.036(2) 0.024(2) 0.0072(16) -0.0077(18) -0.008(2)
C11 0.029(3) 0.057(3) 0.028(2) 0.014(2) -0.004(2) -0.009(2)
C12 0.028(3) 0.051(3) 0.029(2) 0.009(2) -0.003(2) 0.006(2)
C13 0.039(3) 0.033(2) 0.030(2) 0.0023(18) -0.009(2) 0.008(2)
C14 0.029(2) 0.028(2) 0.030(2) 0.0075(17) -0.0110(19) -0.0028(19)
C15 0.015(2) 0.0240(19) 0.0208(17) -0.0016(15) 0.0023(18) -0.0019(18)
C16 0.016(2) 0.0185(18) 0.0215(18) -0.0008(14) 0.0026(17) -0.0018(16)
C17 0.022(2) 0.032(2) 0.031(2) 0.0046(17) -0.0055(19) 0.0011(19)
C18 0.037(3) 0.030(2) 0.044(2) 0.010(2) 0.000(2) -0.008(2)
C19 0.038(3) 0.037(3) 0.031(2) 0.0106(18) 0.000(2) 0.005(2)
C20 0.020(2) 0.041(2) 0.027(2) 0.0049(18) -0.0052(19) 0.007(2)
C21 0.018(2) 0.029(2) 0.0272(19) 0.0029(16) -0.0018(18) -0.0003(19)
N1 0.025(2) 0.0206(16) 0.0340(17) 0.0059(14) -0.0068(16) -0.0023(15)
O1 0.0120(15) 0.0296(15) 0.0270(13) 0.0028(11) -0.0033(11) -0.0003(12)
O2 0.043(2) 0.0216(15) 0.0518(18) 0.0095(13) 0.0059(17) -0.0043(15)
O3 0.0155(15) 0.0311(15) 0.0380(15) 0.0066(12) 0.0004(14) -0.0006(14)

loop_
_atom_type_symbol
_atom_type_description
_atom_type_scat_dispersion_real
_atom_type_scat_dispersion_imag
_atom_type_scat_source
C C 0.0181 0.0091 'International Tables Vol C Tables 4.2.6.8 and 6.1.1.4'
H H 0.0000 0.0000 'International Tables Vol C Tables 4.2.6.8 and 6.1.1.4'
N N 0.0311 0.0180 'International Tables Vol C Tables 4.2.6.8 and 6.1.1.4'
O O 0.0492 0.0322 'International Tables Vol C Tables 4.2.6.8 and 6.1.1.4'

loop_
_geom_angle_atom_site_label_1
_geom_angle_atom_site_label_2
_geom_angle_atom_site_label_3
_geom_angle
O1 C1 C2 112.9(3)
O1 C1 H1A 109.0
C2 C1 H1A 109.0
O1 C1 H1B 109.0
C2 C1 H1B 109.0
H1A C1 H1B 107.8
C7 C2 C3 118.9(4)
C7 C2 C1 123.3(4)
C3 C2 C1 117.8(4)
C4 C3 C2 120.9(4)
C4 C3 H3 119.6
C2 C3 H3 119.6
C5 C4 C3 119.8(4)
C5 C4 H4 120.1
C3 C4 H4 120.1
C4 C5 C6 121.1(4)
C4 C5 H5 119.4
C6 C5 H5 119.4
C5 C6 C7 119.5(4)
C5 C6 H6 120.2
C7 C6 H6 120.2
C2 C7 C6 119.8(4)
C2 C7 N1 119.6(3)
C6 C7 N1 120.7(4)
O2 C8 N1 124.2(4)
O2 C8 C9 121.4(4)
N1 C8 C9 114.4(4)
C14 C9 C10 119.2(4)
C14 C9 C8 122.8(4)
C10 C9 C8 118.0(4)
C11 C10 C9 121.1(4)
C11 C10 H10 119.4
C9 C10 H10 119.4
C12 C11 C10 119.6(5)
C12 C11 H11 120.2
C10 C11 H11 120.2
C11 C12 C13 120.0(5)
C11 C12 H12 120.0
C13 C12 H12 120.0
C14 C13 C12 120.0(4)
C14 C13 H13 120.0
C12 C13 H13 120.0
C9 C14 C13 120.1(4)
C9 C14 H14 120.0
C13 C14 H14 120.0
O3 C15 O1 124.1(4)
O3 C15 C16 124.0(4)
O1 C15 C16 111.9(3)
C17 C16 C21 120.0(4)
C17 C16 C15 122.2(4)
C21 C16 C15 117.8(3)
C16 C17 C18 120.0(4)
C16 C17 H17 120.0
C18 C17 H17 120.0
C19 C18 C17 120.1(4)
C19 C18 H18 120.0
C17 C18 H18 120.0
C20 C19 C18 120.1(4)
C20 C19 H19 120.0
C18 C19 H19 120.0
C19 C20 C21 121.3(4)
C19 C20 H20 119.3
C21 C20 H20 119.3
C20 C21 C16 118.5(4)
C20 C21 H21 120.8
C16 C21 H21 120.8
C8 N1 C7 128.2(4)
C8 N1 H1 115.9
C7 N1 H1 115.9
C15 O1 C1 117.1(3)

loop_
_geom_bond_atom_site_label_1
_geom_bond_atom_site_label_2
_geom_bond_distance
C1 O1 1.447(5)
C1 C2 1.509(6)
C1 H1A 0.9900
C1 H1B 0.9900
C2 C7 1.400(6)
C2 C3 1.406(6)
C3 C4 1.389(6)
C3 H3 0.9500
C4 C5 1.372(7)
C4 H4 0.9500
C5 C6 1.388(7)
C5 H5 0.9500
C6 C7 1.413(6)
C6 H6 0.9500
C7 N1 1.421(6)
C8 O2 1.220(5)
C8 N1 1.357(5)
C8 C9 1.510(6)
C9 C14 1.389(6)
C9 C10 1.390(6)
C10 C11 1.385(7)
C10 H10 0.9500
C11 C12 1.382(7)
C11 H11 0.9500
C12 C13 1.394(7)
C12 H12 0.9500
C13 C14 1.392(7)
C13 H13 0.9500
C14 H14 0.9500
C15 O3 1.211(5)
C15 O1 1.327(5)
C15 C16 1.486(5)
C16 C17 1.382(6)
C16 C21 1.399(6)
C17 C18 1.384(6)
C17 H17 0.9500
C18 C19 1.375(7)
C18 H18 0.9500
C19 C20 1.364(7)
C19 H19 0.9500
C20 C21 1.387(6)
C20 H20 0.9500
C21 H21 0.9500
N1 H1 0.8800

loop_
_geom_hbond_atom_site_label_D
_geom_hbond_atom_site_label_H
_geom_hbond_atom_site_label_A
_geom_hbond_distance_DH
_geom_hbond_distance_HA
_geom_hbond_distance_DA
_geom_hbond_angle_DHA
N1 H1 O3 0.88 2.05 2.845(4) 150

loop_
_geom_torsion_atom_site_label_1
_geom_torsion_atom_site_label_2
_geom_torsion_atom_site_label_3
_geom_torsion_atom_site_label_4
_geom_torsion
O1 C1 C2 C7 105.2(4)
O1 C1 C2 C3 -77.7(4)
C7 C2 C3 C4 1.2(6)
C1 C2 C3 C4 -176.0(4)
C2 C3 C4 C5 -1.7(6)
C3 C4 C5 C6 0.4(7)
C4 C5 C6 C7 1.5(6)
C3 C2 C7 C6 0.6(6)
C1 C2 C7 C6 177.7(4)
C3 C2 C7 N1 -179.4(3)
C1 C2 C7 N1 -2.4(5)
C5 C6 C7 C2 -1.9(6)
C5 C6 C7 N1 178.1(4)
O2 C8 C9 C14 -147.6(4)
N1 C8 C9 C14 31.8(5)
O2 C8 C9 C10 32.2(6)
N1 C8 C9 C10 -148.3(4)
C14 C9 C10 C11 -0.3(6)
C8 C9 C10 C11 179.8(4)
C9 C10 C11 C12 0.5(6)
C10 C11 C12 C13 0.3(6)
C11 C12 C13 C14 -1.1(6)
C10 C9 C14 C13 -0.5(6)
C8 C9 C14 C13 179.4(3)
C12 C13 C14 C9 1.2(6)
O3 C15 C16 C17 -157.4(4)
O1 C15 C16 C17 22.4(5)
O3 C15 C16 C21 21.1(5)
O1 C15 C16 C21 -159.1(3)
C21 C16 C17 C18 1.0(6)
C15 C16 C17 C18 179.5(4)
C16 C17 C18 C19 1.1(7)
C17 C18 C19 C20 -1.7(7)
C18 C19 C20 C21 0.3(7)
C19 C20 C21 C16 1.8(6)
C17 C16 C21 C20 -2.4(6)
C15 C16 C21 C20 179.0(4)
O2 C8 N1 C7 3.5(7)
C9 C8 N1 C7 -176.0(4)
C2 C7 N1 C8 149.7(4)
C6 C7 N1 C8 -30.3(6)
O3 C15 O1 C1 4.2(5)
C16 C15 O1 C1 -175.6(3)
C2 C1 O1 C15 -85.8(4)
